data_4030996
loop_
_publ_author_name
'Engel-Andreasen, Jens'
'Wich, Kathrine'
'Laursen, Jonas S.'
'Harris, Pernille'
'Olsen, Christian A.'

_publ_section_title
;
 Effects of thionation and fluorination on cis-trans isomerization in
 tertiary amides: an investigation of N-alkylglycine (peptoid) rotamers.
;
_journal_issue 11
_journal_name_full 'The Journal of organic chemistry'
_journal_page_first 5415
_journal_page_last 5427
_journal_paper_doi 10.1021/acs.joc.5b00048
_journal_volume 80
_journal_year 2015
_chemical_absolute_configuration ad
_chemical_formula_moiety 'C18 H20 F2 N2 O S, C H Cl3'
_chemical_formula_sum 'C19 H21 Cl3 F2 N2 O S'
_chemical_formula_weight 469.79
_chemical_name_systematic
;
 ?
;
_space_group_crystal_system orthorhombic
_space_group_IT_number 19
_space_group_name_Hall 'P 2ac 2ab'
_space_group_name_H-M_alt 'P 21 21 21'
_symmetry_space_group_name_Hall 'P 2ac 2ab'
_symmetry_space_group_name_H-M 'P 21 21 21'
_atom_sites_solution_hydrogens geom
_atom_sites_solution_primary iterative
_audit_creation_date 2014-12-12
_audit_creation_method
;
Olex2 1.2
(compiled 2014.09.19 svn.r3010 for OlexSys, GUI svn.r4874)
;
_cell_angle_alpha 90
_cell_angle_beta 90
_cell_angle_gamma 90
_cell_formula_units_Z 4
_cell_length_a 8.1156(6)
_cell_length_b 19.8520(12)
_cell_length_c 12.9765(9)
_cell_measurement_reflns_used 4118
_cell_measurement_temperature 121(2)
_cell_measurement_theta_max 27.8210
_cell_measurement_theta_min 3.1420
_cell_volume 2090.7(2)
_computing_cell_refinement
;
CrysAlisPro, Agilent Technologies,
Version 1.171.37.34 (release 22-05-2014 CrysAlis171 .NET)
(compiled May 22 2014,16:03:01)
;
_computing_data_collection
;
CrysAlisPro, Agilent Technologies,
Version 1.171.37.34 (release 22-05-2014 CrysAlis171 .NET)
(compiled May 22 2014,16:03:01)
;
_computing_data_reduction
;
CrysAlisPro, Agilent Technologies,
Version 1.171.37.34 (release 22-05-2014 CrysAlis171 .NET)
(compiled May 22 2014,16:03:01)
;
_computing_molecular_graphics 'Olex2 (Dolomanov et al., 2009)'
_computing_publication_material 'Olex2 (Dolomanov et al., 2009)'
_computing_structure_refinement 'ShelXL (Sheldrick, 2008)'
_computing_structure_solution
;
Superflip (Palatinus & Chapuis, 2007;Palatinus & van der Lee, 2008;
Palatinus et al., 2012)
;
_diffrn_ambient_environment N~2~
_diffrn_ambient_temperature 121(2)
_diffrn_detector 'CCD plate'
_diffrn_detector_area_resol_mean 5.3073
_diffrn_detector_type Atlas
_diffrn_measured_fraction_theta_full 0.998
_diffrn_measured_fraction_theta_max 0.863
_diffrn_measurement_details
;
  1 omega  -58.00   35.00   1.0000   74.5500
omega____ theta____ kappa____ phi______ frames
    -       10.7161  -73.0000 -144.0000 93

  2 omega  -47.00   -8.00   1.0000   74.5500
omega____ theta____ kappa____ phi______ frames
    -       10.7161  -57.0000  150.0000 39

  3 omega  -19.00   22.00   1.0000   74.5500
omega____ theta____ kappa____ phi______ frames
    -      -11.5754  -99.0000   90.0000 41
;
_diffrn_measurement_device 'four-circle diffractometer'
_diffrn_measurement_device_type 'SuperNova, Dual, Cu at zero, Atlas'
_diffrn_measurement_method '\w scans'
_diffrn_orient_matrix_UB_11 0.0819112000
_diffrn_orient_matrix_UB_12 -0.0047718000
_diffrn_orient_matrix_UB_13 -0.0176686000
_diffrn_orient_matrix_UB_21 -0.0080823000
_diffrn_orient_matrix_UB_22 0.0284398000
_diffrn_orient_matrix_UB_23 -0.0327118000
_diffrn_orient_matrix_UB_31 0.0294765000
_diffrn_orient_matrix_UB_32 0.0211023000
_diffrn_orient_matrix_UB_33 0.0400350000
_diffrn_radiation_monochromator mirror
_diffrn_radiation_probe x-ray
_diffrn_radiation_type MoK\a
_diffrn_radiation_wavelength 0.71073
_diffrn_reflns_av_R_equivalents 0.0343
_diffrn_reflns_av_unetI/netI 0.0551
_diffrn_reflns_laue_measured_fraction_full 0.998
_diffrn_reflns_laue_measured_fraction_max 0.863
_diffrn_reflns_limit_h_max 8
_diffrn_reflns_limit_h_min -11
_diffrn_reflns_limit_k_max 26
_diffrn_reflns_limit_k_min -26
_diffrn_reflns_limit_l_max 16
_diffrn_reflns_limit_l_min -15
_diffrn_reflns_number 9826
_diffrn_reflns_point_group_measured_fraction_full 0.999
_diffrn_reflns_point_group_measured_fraction_max 0.840
_diffrn_reflns_theta_full 25.242
_diffrn_reflns_theta_max 29.536
_diffrn_reflns_theta_min 2.583
_diffrn_source 'SuperNova (Mo) X-ray Source'
_exptl_absorpt_coefficient_mu 0.569
_exptl_absorpt_correction_T_max 1.00000
_exptl_absorpt_correction_T_min 0.78455
_exptl_absorpt_correction_type multi-scan
_exptl_absorpt_process_details
;
CrysAlisPro, Agilent Technologies,
Version 1.171.37.34 (release 22-05-2014 CrysAlis171 .NET)
(compiled May 22 2014,16:03:01)
Empirical absorption correction using spherical harmonics,
 implemented in SCALE3 ABSPACK scaling algorithm.
;
_exptl_crystal_colour colourless
_exptl_crystal_colour_primary colourless
_exptl_crystal_density_diffrn 1.493
_exptl_crystal_description irregular
_exptl_crystal_F_000 968
_exptl_crystal_size_max 0.23
_exptl_crystal_size_mid 0.15
_exptl_crystal_size_min 0.08
_refine_diff_density_max 0.402
_refine_diff_density_min -0.758
_refine_diff_density_rms 0.103
_refine_ls_abs_structure_details
;
 Flack x determined using 1513 quotients [(I+)-(I-)]/[(I+)+(I-)]
 (Parsons and Flack (2004), Acta Cryst. A60, s61).
;
_refine_ls_abs_structure_Flack 0.05(3)
_refine_ls_extinction_method none
_refine_ls_goodness_of_fit_ref 1.101
_refine_ls_hydrogen_treatment constr
_refine_ls_matrix_type full
_refine_ls_number_parameters 256
_refine_ls_number_reflns 4918
_refine_ls_number_restraints 0
_refine_ls_restrained_S_all 1.101
_refine_ls_R_factor_all 0.0741
_refine_ls_R_factor_gt 0.0609
_refine_ls_shift/su_max 0.001
_refine_ls_shift/su_mean 0.000
_refine_ls_structure_factor_coef Fsqd
_refine_ls_weighting_details
;
 w=1/[\s^2^(Fo^2^)+(0.1031P)^2^+1.1550P]
 where P=(Fo^2^+2Fc^2^)/3
;
_refine_ls_weighting_scheme calc
_refine_ls_wR_factor_gt 0.1738
_refine_ls_wR_factor_ref 0.1851
_reflns_Friedel_coverage 0.723
_reflns_friedel_fraction_full 1.000
_reflns_friedel_fraction_max 0.811
_reflns_number_gt 4143
_reflns_number_total 4918
_reflns_threshold_expression 'I > 2\s(I)'
_cod_data_source_file jo5b00048_si_002.cif
_cod_data_source_block compound_14
_cod_depositor_comments 'Adding full bibliography for 4030982--4030996.cif.'
_cod_database_code 4030996
_shelxl_version_number 2013-2
_chemical_oxdiff_formula 'C18 H20 F2 N2 O S'
_shelx_space_group_comment
;
The symmetry employed for this shelxl refinement is uniquely defined
by the following loop, which should always be used as a source of
symmetry information in preference to the above space-group names.
They are only intended as comments.
;
_reflns_odcompleteness_completeness 99.76
_reflns_odcompleteness_iscentric 1
_reflns_odcompleteness_theta 26.32
_olex2_refinement_description
;
1. Fixed Uiso
 At 1.2 times of:
  All C(H) groups, All C(H,H) groups
 At 1.5 times of:
  All C(H,H,H) groups
2.a Ternary CH refined with riding coordinates:
 C1(H1), C7(H7), C19(H19)
2.b Secondary CH2 refined with riding coordinates:
 C3(H3A,H3B)
2.c Aromatic/amide H refined with riding coordinates:
 C17(H17), C10(H10), C12(H12), C16(H16), C15(H15), C11(H11), C14(H14)
2.d Idealised Me refined as rotating group:
 C6(H6A,H6B,H6C), C8(H8A,H8B,H8C), C5(H5A,H5B,H5C)
;
_olex2_submission_special_instructions 'No special instructions were received'

loop_
_space_group_symop_operation_xyz
'x, y, z'
'-x+1/2, -y, z+1/2'
'x+1/2, -y+1/2, -z'
'-x, y+1/2, -z+1/2'

loop_
_atom_site_label
_atom_site_type_symbol
_atom_site_fract_x
_atom_site_fract_y
_atom_site_fract_z
_atom_site_U_iso_or_equiv
_atom_site_adp_type
_atom_site_occupancy
_atom_site_site_symmetry_order
_atom_site_calc_flag
_atom_site_refinement_flags_posn
S1 S 0.39475(19) 0.48840(7) 0.56785(12) 0.0288(3) Uani 1 1 d .
Cl1 Cl 0.6401(3) 0.28129(10) 0.60806(14) 0.0510(5) Uani 1 1 d .
Cl3 Cl 0.6991(2) 0.17049(9) 0.46782(17) 0.0502(5) Uani 1 1 d .
Cl2 Cl 0.6460(3) 0.30603(11) 0.39028(16) 0.0591(6) Uani 1 1 d .
F1 F 0.5707(5) 0.68768(16) 0.7026(3) 0.0329(8) Uani 1 1 d .
F2 F 0.4863(5) 0.61140(18) 0.8106(3) 0.0372(9) Uani 1 1 d .
O1 O 0.7641(5) 0.5571(2) 0.7529(3) 0.0268(9) Uani 1 1 d .
N1 N 0.7140(5) 0.5730(2) 0.5828(3) 0.0181(9) Uani 1 1 d .
N2 N 0.4353(6) 0.5289(2) 0.3758(4) 0.0230(10) Uani 1 1 d .
C1 C 0.5259(7) 0.6222(3) 0.7102(4) 0.0240(11) Uani 1 1 d .
H1 H 0.4332 0.6118 0.6645 0.029 Uiso 1 1 calc R
C2 C 0.6781(7) 0.5794(3) 0.6838(4) 0.0205(10) Uani 1 1 d .
C18 C 1.0589(7) 0.6366(2) 0.5198(4) 0.0189(10) Uani 1 1 d .
C9 C 0.9675(7) 0.5818(3) 0.4793(4) 0.0213(11) Uani 1 1 d .
C17 C 1.0629(7) 0.6534(3) 0.6270(4) 0.0216(11) Uani 1 1 d .
H17 H 1.0015 0.6280 0.6732 0.026 Uiso 1 1 calc R
C10 C 0.9686(7) 0.5696(3) 0.3741(4) 0.0254(11) Uani 1 1 d .
H10 H 0.9096 0.5334 0.3475 0.030 Uiso 1 1 calc R
C3 C 0.5996(7) 0.5915(3) 0.5005(4) 0.0220(11) Uani 1 1 d .
H3A H 0.6624 0.6026 0.4392 0.026 Uiso 1 1 calc R
H3B H 0.5396 0.6315 0.5211 0.026 Uiso 1 1 calc R
C13 C 1.1535(7) 0.6779(3) 0.4513(4) 0.0224(11) Uani 1 1 d .
C4 C 0.4756(7) 0.5360(3) 0.4735(4) 0.0232(11) Uani 1 1 d .
C12 C 1.1479(7) 0.6636(3) 0.3431(5) 0.0271(12) Uani 1 1 d .
H12 H 1.2064 0.6906 0.2973 0.032 Uiso 1 1 calc R
C16 C 1.1543(7) 0.7058(3) 0.6627(5) 0.0281(12) Uani 1 1 d .
H16 H 1.1547 0.7157 0.7328 0.034 Uiso 1 1 calc R
C7 C 0.8675(7) 0.5369(3) 0.5530(4) 0.0220(11) Uani 1 1 d .
H7 H 0.9333 0.5318 0.6158 0.026 Uiso 1 1 calc R
C15 C 1.2496(7) 0.7456(3) 0.5934(5) 0.0317(13) Uani 1 1 d .
H15 H 1.3130 0.7811 0.6183 0.038 Uiso 1 1 calc R
C11 C 1.0587(8) 0.6117(3) 0.3074(5) 0.0273(12) Uani 1 1 d .
H11 H 1.0564 0.6033 0.2369 0.033 Uiso 1 1 calc R
C14 C 1.2475(7) 0.7318(3) 0.4921(5) 0.0291(13) Uani 1 1 d .
H14 H 1.3095 0.7583 0.4476 0.035 Uiso 1 1 calc R
C6 C 0.4993(8) 0.5738(3) 0.2935(5) 0.0306(13) Uani 1 1 d .
H6A H 0.4945 0.6197 0.3163 0.046 Uiso 1 1 calc GR
H6B H 0.4333 0.5686 0.2326 0.046 Uiso 1 1 calc GR
H6C H 0.6114 0.5620 0.2783 0.046 Uiso 1 1 calc GR
C8 C 0.8337(8) 0.4660(3) 0.5125(5) 0.0278(12) Uani 1 1 d .
H8A H 0.7787 0.4401 0.5647 0.042 Uiso 1 1 calc GR
H8B H 0.9360 0.4446 0.4949 0.042 Uiso 1 1 calc GR
H8C H 0.7650 0.4687 0.4524 0.042 Uiso 1 1 calc GR
C5 C 0.3288(8) 0.4731(3) 0.3440(5) 0.0328(13) Uani 1 1 d .
H5A H 0.3835 0.4311 0.3573 0.049 Uiso 1 1 calc GR
H5B H 0.3054 0.4768 0.2717 0.049 Uiso 1 1 calc GR
H5C H 0.2276 0.4748 0.3822 0.049 Uiso 1 1 calc GR
C19 C 0.5940(9) 0.2481(4) 0.4862(5) 0.0375(14) Uani 1 1 d .
H19 H 0.4752 0.2397 0.4826 0.045 Uiso 1 1 calc R

loop_
_atom_site_aniso_label
_atom_site_aniso_U_11
_atom_site_aniso_U_22
_atom_site_aniso_U_33
_atom_site_aniso_U_23
_atom_site_aniso_U_13
_atom_site_aniso_U_12
S1 0.0305(7) 0.0300(7) 0.0260(7) 0.0049(6) -0.0013(6) -0.0092(6)
Cl1 0.0641(12) 0.0540(10) 0.0349(9) 0.0007(7) -0.0009(9) 0.0120(9)
Cl3 0.0465(10) 0.0407(9) 0.0635(12) -0.0050(8) 0.0114(9) -0.0024(7)
Cl2 0.0704(14) 0.0669(12) 0.0399(10) 0.0163(9) 0.0055(10) 0.0075(10)
F1 0.037(2) 0.0198(15) 0.042(2) -0.0006(14) 0.0077(17) 0.0001(14)
F2 0.040(2) 0.042(2) 0.030(2) 0.0085(15) 0.0164(17) 0.0067(17)
O1 0.027(2) 0.032(2) 0.022(2) 0.0021(16) 0.0005(17) 0.0008(16)
N1 0.018(2) 0.0174(19) 0.019(2) 0.0008(16) 0.0004(17) 0.0002(16)
N2 0.021(2) 0.027(2) 0.021(2) 0.0003(17) -0.0036(19) 0.0048(17)
C1 0.024(3) 0.025(3) 0.023(3) 0.000(2) 0.005(2) -0.003(2)
C2 0.021(3) 0.020(2) 0.021(3) 0.0031(19) 0.001(2) -0.004(2)
C18 0.017(2) 0.020(2) 0.019(3) 0.0014(19) -0.003(2) 0.0047(18)
C9 0.021(2) 0.022(2) 0.021(3) 0.002(2) 0.001(2) 0.003(2)
C17 0.020(3) 0.025(2) 0.020(3) 0.003(2) 0.000(2) 0.002(2)
C10 0.030(3) 0.023(3) 0.023(3) -0.001(2) 0.002(2) 0.004(2)
C3 0.024(3) 0.021(2) 0.021(2) 0.0047(18) -0.004(2) -0.004(2)
C13 0.019(2) 0.020(2) 0.029(3) 0.002(2) 0.002(2) 0.0056(19)
C4 0.018(2) 0.026(3) 0.025(3) 0.001(2) -0.002(2) 0.0022(19)
C12 0.028(3) 0.027(3) 0.026(3) 0.010(2) 0.014(2) 0.010(2)
C16 0.027(3) 0.026(3) 0.031(3) -0.002(2) -0.008(2) 0.000(2)
C7 0.024(3) 0.021(2) 0.022(3) 0.0017(19) 0.000(2) 0.001(2)
C15 0.024(3) 0.023(3) 0.048(4) 0.001(3) -0.008(3) -0.003(2)
C11 0.038(3) 0.025(3) 0.019(3) 0.000(2) 0.005(2) 0.011(2)
C14 0.022(3) 0.024(3) 0.040(4) 0.007(2) 0.005(3) 0.001(2)
C6 0.032(3) 0.037(3) 0.022(3) 0.004(2) -0.002(3) 0.007(3)
C8 0.032(3) 0.021(3) 0.030(3) 0.000(2) 0.002(3) -0.001(2)
C5 0.033(3) 0.037(3) 0.029(3) -0.005(2) -0.008(3) 0.002(3)
C19 0.032(3) 0.046(3) 0.034(4) 0.005(3) 0.000(3) 0.001(3)

loop_
_atom_type_symbol
_atom_type_description
_atom_type_scat_dispersion_real
_atom_type_scat_dispersion_imag
_atom_type_scat_source
C C 0.0033 0.0016 'International Tables Vol C Tables 4.2.6.8 and 6.1.1.4'
H H 0.0000 0.0000 'International Tables Vol C Tables 4.2.6.8 and 6.1.1.4'
Cl Cl 0.1484 0.1585 'International Tables Vol C Tables 4.2.6.8 and 6.1.1.4'
F F 0.0171 0.0103 'International Tables Vol C Tables 4.2.6.8 and 6.1.1.4'
N N 0.0061 0.0033 'International Tables Vol C Tables 4.2.6.8 and 6.1.1.4'
O O 0.0106 0.0060 'International Tables Vol C Tables 4.2.6.8 and 6.1.1.4'
S S 0.1246 0.1234 'International Tables Vol C Tables 4.2.6.8 and 6.1.1.4'

loop_
_geom_angle_atom_site_label_1
_geom_angle_atom_site_label_2
_geom_angle_atom_site_label_3
_geom_angle
C2 N1 C3 123.4(4)
C2 N1 C7 118.5(4)
C3 N1 C7 117.5(4)
C4 N2 C6 122.8(5)
C4 N2 C5 119.9(5)
C5 N2 C6 117.2(5)
F1 C1 F2 106.6(4)
F1 C1 C2 107.4(4)
F2 C1 C2 108.4(4)
O1 C2 N1 123.9(5)
O1 C2 C1 119.8(5)
N1 C2 C1 116.2(5)
C9 C18 C17 123.5(5)
C9 C18 C13 119.3(5)
C17 C18 C13 117.2(5)
C18 C9 C7 119.4(5)
C10 C9 C18 119.7(5)
C10 C9 C7 120.9(5)
C16 C17 C18 121.5(5)
C9 C10 C11 120.3(5)
N1 C3 C4 113.8(4)
C18 C13 C12 118.5(5)
C14 C13 C18 119.3(5)
C14 C13 C12 122.2(5)
N2 C4 S1 123.0(4)
N2 C4 C3 117.3(5)
C3 C4 S1 119.6(4)
C11 C12 C13 120.5(5)
C17 C16 C15 120.4(6)
N1 C7 C9 108.9(4)
N1 C7 C8 112.5(4)
C8 C7 C9 114.5(5)
C14 C15 C16 119.8(5)
C12 C11 C10 121.6(6)
C15 C14 C13 121.8(6)
Cl1 C19 Cl3 110.1(4)
Cl2 C19 Cl1 110.1(4)
Cl2 C19 Cl3 111.0(4)

loop_
_geom_bond_atom_site_label_1
_geom_bond_atom_site_label_2
_geom_bond_distance
S1 C4 1.679(6)
Cl1 C19 1.753(8)
Cl3 C19 1.778(8)
Cl2 C19 1.746(7)
F1 C1 1.353(6)
F2 C1 1.359(7)
O1 C2 1.219(7)
N1 C2 1.350(7)
N1 C3 1.461(7)
N1 C7 1.489(7)
N2 C4 1.317(7)
N2 C6 1.484(8)
N2 C5 1.465(8)
C1 C2 1.538(8)
C18 C9 1.418(8)
C18 C17 1.430(7)
C18 C13 1.433(8)
C9 C10 1.387(8)
C9 C7 1.539(7)
C17 C16 1.358(8)
C10 C11 1.408(8)
C3 C4 1.532(8)
C13 C12 1.433(8)
C13 C14 1.416(8)
C12 C11 1.342(9)
C16 C15 1.425(9)
C7 C8 1.527(7)
C15 C14 1.343(10)

loop_
_geom_torsion_atom_site_label_1
_geom_torsion_atom_site_label_2
_geom_torsion_atom_site_label_3
_geom_torsion_atom_site_label_4
_geom_torsion
F1 C1 C2 O1 96.9(6)
F1 C1 C2 N1 -78.4(6)
F2 C1 C2 O1 -17.9(7)
F2 C1 C2 N1 166.8(5)
N1 C3 C4 S1 38.2(6)
N1 C3 C4 N2 -143.1(5)
C2 N1 C3 C4 -84.3(6)
C2 N1 C7 C9 -127.8(5)
C2 N1 C7 C8 104.1(5)
C18 C9 C10 C11 -0.6(8)
C18 C9 C7 N1 76.8(6)
C18 C9 C7 C8 -156.2(5)
C18 C17 C16 C15 0.0(8)
C18 C13 C12 C11 -1.5(8)
C18 C13 C14 C15 -0.5(8)
C9 C18 C17 C16 178.9(5)
C9 C18 C13 C12 2.2(7)
C9 C18 C13 C14 -178.6(5)
C9 C10 C11 C12 1.3(9)
C17 C18 C9 C10 179.1(5)
C17 C18 C9 C7 -0.5(8)
C17 C18 C13 C12 -178.1(5)
C17 C18 C13 C14 1.1(7)
C17 C16 C15 C14 0.7(9)
C10 C9 C7 N1 -102.8(6)
C10 C9 C7 C8 24.2(7)
C3 N1 C2 O1 171.2(5)
C3 N1 C2 C1 -13.7(7)
C3 N1 C7 C9 60.5(6)
C3 N1 C7 C8 -67.6(6)
C13 C18 C9 C10 -1.1(8)
C13 C18 C9 C7 179.3(5)
C13 C18 C17 C16 -0.9(8)
C13 C12 C11 C10 -0.2(9)
C12 C13 C14 C15 178.7(6)
C16 C15 C14 C13 -0.5(9)
C7 N1 C2 O1 0.0(8)
C7 N1 C2 C1 175.1(4)
C7 N1 C3 C4 87.0(6)
C7 C9 C10 C11 179.0(5)
C14 C13 C12 C11 179.3(5)
C6 N2 C4 S1 176.2(4)
C6 N2 C4 C3 -2.5(8)
C5 N2 C4 S1 -6.7(7)
C5 N2 C4 C3 174.6(5)
